data_1571086
loop_
_publ_author_name
'Shahbaz, Muhammad'
'Farooq, Saba'
'Choudhary, M. Iqbal'
'Yousuf, Sammer'

_publ_section_title
;
 Cocrystals of a coumarin derivative: an efficient approach towards
 anti-leishmanial cocrystals against MIL-resistant Leishmania tropica.
;
_journal_issue 2
_journal_name_full IUCrJ
_journal_page_first 224
_journal_page_last 236
_journal_paper_doi 10.1107/S2052252524001416
_journal_volume 11
_journal_year 2024
_chemical_formula_sum 'C15 H11 Br N2 O4'
_chemical_formula_weight 363.17
_space_group_crystal_system triclinic
_space_group_IT_number 2
_space_group_name_Hall '-P 1'
_space_group_name_H-M_alt 'P -1'
_atom_sites_solution_hydrogens geom
_audit_creation_method SHELXL-2018/3
_cell_angle_alpha 76.401(4)
_cell_angle_beta 85.975(4)
_cell_angle_gamma 80.371(4)
_cell_formula_units_Z 2
_cell_length_a 5.1722(4)
_cell_length_b 11.4102(9)
_cell_length_c 12.6516(11)
_cell_measurement_reflns_used 9895
_cell_measurement_temperature 293(2)
_cell_measurement_theta_max 68.23
_cell_measurement_theta_min 3.60
_cell_volume 715.12(10)
_computing_cell_refinement 'Bruker SAINT'
_computing_data_collection 'Bruker APEX2'
_computing_data_reduction 'Bruker SAINT'
_computing_molecular_graphics 'Bruker SHELXTL'
_computing_publication_material 'Bruker SHELXTL'
_computing_structure_refinement 'SHELXL-2018/3 (Sheldrick, 2018)'
_computing_structure_solution 'SHELXT 2014/5 (Sheldrick, 2014)'
_diffrn_ambient_temperature 293(2)
_diffrn_measured_fraction_theta_full 0.997
_diffrn_measured_fraction_theta_max 0.997
_diffrn_measurement_device_type 'Bruker APEX-II CCD'
_diffrn_measurement_method '\f and \w scans'
_diffrn_radiation_type CuK\a
_diffrn_radiation_wavelength 1.54178
_diffrn_reflns_av_R_equivalents 0.0543
_diffrn_reflns_av_unetI/netI 0.0291
_diffrn_reflns_Laue_measured_fraction_full 0.997
_diffrn_reflns_Laue_measured_fraction_max 0.997
_diffrn_reflns_limit_h_max 6
_diffrn_reflns_limit_h_min -6
_diffrn_reflns_limit_k_max 13
_diffrn_reflns_limit_k_min -13
_diffrn_reflns_limit_l_max 15
_diffrn_reflns_limit_l_min -15
_diffrn_reflns_number 19435
_diffrn_reflns_point_group_measured_fraction_full 0.997
_diffrn_reflns_point_group_measured_fraction_max 0.997
_diffrn_reflns_theta_full 67.679
_diffrn_reflns_theta_max 68.233
_diffrn_reflns_theta_min 3.596
_exptl_absorpt_coefficient_mu 4.116
_exptl_absorpt_correction_T_max 0.7080
_exptl_absorpt_correction_T_min 0.4650
_exptl_absorpt_correction_type multi-scan
_exptl_absorpt_process_details 'Blessing 1995'
_exptl_crystal_colour colourless
_exptl_crystal_density_diffrn 1.687
_exptl_crystal_description PLATE
_exptl_crystal_F_000 364
_exptl_crystal_size_max 0.22
_exptl_crystal_size_mid 0.12
_exptl_crystal_size_min 0.09
_refine_diff_density_max 0.435
_refine_diff_density_min -0.406
_refine_diff_density_rms 0.073
_refine_ls_extinction_coef 0.0043(6)
_refine_ls_extinction_expression Fc^*^=kFc[1+0.001xFc^2^\l^3^/sin(2\q)]^-1/4^
_refine_ls_extinction_method 'SHELXL-2018/3 (Sheldrick 2018)'
_refine_ls_goodness_of_fit_ref 1.086
_refine_ls_hydrogen_treatment constr
_refine_ls_matrix_type full
_refine_ls_number_parameters 201
_refine_ls_number_reflns 2599
_refine_ls_number_restraints 0
_refine_ls_restrained_S_all 1.086
_refine_ls_R_factor_all 0.0450
_refine_ls_R_factor_gt 0.0372
_refine_ls_shift/su_max 0.001
_refine_ls_shift/su_mean 0.000
_refine_ls_structure_factor_coef Fsqd
_refine_ls_weighting_details 'w=1/[\s^2^(Fo^2^)+(0.0359P)^2^+0.9134P] where P=(Fo^2^+2Fc^2^)/3'
_refine_ls_weighting_scheme calc
_refine_ls_wR_factor_gt 0.0916
_refine_ls_wR_factor_ref 0.0976
_reflns_Friedel_coverage 0.000
_reflns_number_gt 2275
_reflns_number_total 2599
_reflns_threshold_expression 'I > 2\s(I)'
_cod_data_source_file lq5052.cif
_cod_data_source_block cocrystal_2
_cod_depositor_comments 'Adding full bibliography for 1571086--1571090.cif.'
_cod_database_code 1571086
_shelx_shelxl_version_number 2018/3
_shelx_space_group_comment
;
The symmetry employed for this shelxl refinement is uniquely defined
by the following loop, which should always be used as a source of
symmetry information in preference to the above space-group names.
They are only intended as comments.
;
_shelx_estimated_absorpt_t_min 0.4650
_shelx_estimated_absorpt_t_max 0.7080

loop_
_space_group_symop_operation_xyz
'x, y, z'
'-x, -y, -z'

loop_
_atom_site_label
_atom_site_type_symbol
_atom_site_fract_x
_atom_site_fract_y
_atom_site_fract_z
_atom_site_U_iso_or_equiv
_atom_site_adp_type
_atom_site_occupancy
_atom_site_site_symmetry_order
_atom_site_calc_flag
_atom_site_refinement_flags_posn
_atom_site_refinement_flags_adp
_atom_site_refinement_flags_occupancy
_atom_site_disorder_assembly
_atom_site_disorder_group
Br1 Br 0.50236(8) 0.88784(3) 0.74453(3) 0.05733(19) Uani 1 1 d . . . . .
O1 O -0.3364(5) 0.6171(2) 0.39222(19) 0.0503(6) Uani 1 1 d . . . . .
O4 O -0.5433(5) 0.6826(2) 0.0614(2) 0.0585(7) Uani 1 1 d . . . . .
H4 H -0.658557 0.695323 0.016931 0.088 Uiso 1 1 calc R U . . .
O3 O -0.6953(5) 0.8731(2) 0.0747(2) 0.0564(7) Uani 1 1 d . . . . .
N1 N 1.1206(5) 0.6816(2) 0.9207(2) 0.0417(6) Uani 1 1 d . . . . .
N2 N 0.9196(6) 0.8773(2) 0.9179(2) 0.0475(7) Uani 1 1 d . . . . .
H2A H 1.033809 0.881891 0.962473 0.057 Uiso 1 1 calc R U . . .
H2B H 0.799907 0.938739 0.895826 0.057 Uiso 1 1 calc R U . . .
C11 C 0.9282(6) 0.7753(3) 0.8833(2) 0.0372(7) Uani 1 1 d . . . . .
O2 O -0.6256(6) 0.5712(2) 0.2953(2) 0.0645(7) Uani 1 1 d . . . . .
C12 C 0.7569(6) 0.7564(3) 0.8094(3) 0.0408(7) Uani 1 1 d . . . . .
C15 C 1.1437(7) 0.5725(3) 0.8918(3) 0.0460(8) Uani 1 1 d . . . . .
H15 H 1.280855 0.511056 0.918446 0.055 Uiso 1 1 calc R U . . .
C1 C -0.5687(6) 0.7704(3) 0.1083(3) 0.0424(7) Uani 1 1 d . . . . .
C3 C -0.2629(6) 0.8189(3) 0.2301(3) 0.0417(7) Uani 1 1 d . . . . .
H3 H -0.233329 0.885653 0.174922 0.050 Uiso 1 1 calc R U . . .
C13 C 0.7742(7) 0.6460(3) 0.7824(3) 0.0452(7) Uani 1 1 d . . . . .
H13 H 0.654767 0.634204 0.735748 0.054 Uiso 1 1 calc R U . . .
C2 C -0.4273(6) 0.7463(3) 0.2131(3) 0.0389(7) Uani 1 1 d . . . . .
C4 C -0.1319(6) 0.7968(3) 0.3303(3) 0.0417(7) Uani 1 1 d . . . . .
C10 C -0.4739(7) 0.6399(3) 0.2987(3) 0.0471(8) Uani 1 1 d . . . . .
C5 C 0.0350(7) 0.8708(3) 0.3545(3) 0.0537(9) Uani 1 1 d . . . . .
H5 H 0.066440 0.940327 0.303022 0.064 Uiso 1 1 calc R U . . .
C9 C -0.1738(6) 0.6941(3) 0.4098(3) 0.0436(7) Uani 1 1 d . . . . .
C8 C -0.0555(8) 0.6637(4) 0.5091(3) 0.0585(9) Uani 1 1 d . . . . .
H8 H -0.086190 0.594330 0.560848 0.070 Uiso 1 1 calc R U . . .
C14 C 0.9717(7) 0.5515(3) 0.8253(3) 0.0489(8) Uani 1 1 d . . . . .
H14 H 0.985206 0.475557 0.808608 0.059 Uiso 1 1 calc R U . . .
C7 C 0.1094(9) 0.7384(4) 0.5300(3) 0.0667(11) Uani 1 1 d . . . . .
H7 H 0.191851 0.718946 0.596312 0.080 Uiso 1 1 calc R U . . .
C6 C 0.1531(8) 0.8424(4) 0.4529(3) 0.0644(10) Uani 1 1 d . . . . .
H6 H 0.262594 0.892870 0.468027 0.077 Uiso 1 1 calc R U . . .

loop_
_atom_site_aniso_label
_atom_site_aniso_U_11
_atom_site_aniso_U_22
_atom_site_aniso_U_33
_atom_site_aniso_U_23
_atom_site_aniso_U_13
_atom_site_aniso_U_12
Br1 0.0485(3) 0.0431(2) 0.0768(3) -0.00888(17) -0.01476(18) 0.00142(15)
O1 0.0637(16) 0.0372(12) 0.0501(13) -0.0056(10) -0.0067(11) -0.0120(11)
O4 0.0689(17) 0.0417(13) 0.0671(16) -0.0244(12) -0.0281(13) 0.0136(11)
O3 0.0680(17) 0.0336(12) 0.0670(16) -0.0149(11) -0.0221(13) 0.0074(11)
N1 0.0453(15) 0.0291(12) 0.0486(15) -0.0083(11) -0.0024(12) -0.0003(11)
N2 0.0494(16) 0.0318(13) 0.0634(18) -0.0184(12) -0.0119(13) 0.0031(12)
C11 0.0378(16) 0.0303(14) 0.0426(16) -0.0080(12) 0.0034(13) -0.0051(12)
O2 0.083(2) 0.0490(14) 0.0701(17) -0.0148(13) -0.0072(14) -0.0297(14)
C12 0.0389(17) 0.0326(15) 0.0488(18) -0.0086(13) 0.0032(14) -0.0028(12)
C15 0.0504(19) 0.0284(15) 0.056(2) -0.0077(14) -0.0010(15) 0.0001(13)
C1 0.0428(18) 0.0307(15) 0.0541(19) -0.0125(14) -0.0041(14) -0.0014(13)
C3 0.0436(18) 0.0311(15) 0.0488(18) -0.0084(13) -0.0005(14) -0.0022(13)
C13 0.0452(18) 0.0434(17) 0.0498(19) -0.0149(14) -0.0007(15) -0.0093(14)
C2 0.0413(17) 0.0286(14) 0.0460(17) -0.0111(12) -0.0023(13) 0.0007(12)
C4 0.0391(17) 0.0368(16) 0.0491(18) -0.0131(13) -0.0001(14) -0.0018(13)
C10 0.056(2) 0.0331(16) 0.053(2) -0.0136(14) -0.0019(16) -0.0039(15)
C5 0.051(2) 0.053(2) 0.060(2) -0.0130(17) -0.0028(17) -0.0154(16)
C9 0.0431(18) 0.0391(16) 0.0487(18) -0.0129(14) -0.0005(14) -0.0027(13)
C8 0.069(3) 0.056(2) 0.048(2) -0.0074(17) -0.0067(18) -0.0070(19)
C14 0.058(2) 0.0317(16) 0.060(2) -0.0187(15) 0.0022(17) -0.0049(14)
C7 0.071(3) 0.079(3) 0.052(2) -0.016(2) -0.015(2) -0.010(2)
C6 0.056(2) 0.078(3) 0.069(3) -0.026(2) -0.0097(19) -0.020(2)

loop_
_atom_type_symbol
_atom_type_description
_atom_type_scat_dispersion_real
_atom_type_scat_dispersion_imag
_atom_type_scat_source
C C 0.0181 0.0091 'International Tables Vol C Tables 4.2.6.8 and 6.1.1.4'
H H 0.0000 0.0000 'International Tables Vol C Tables 4.2.6.8 and 6.1.1.4'
N N 0.0311 0.0180 'International Tables Vol C Tables 4.2.6.8 and 6.1.1.4'
O O 0.0492 0.0322 'International Tables Vol C Tables 4.2.6.8 and 6.1.1.4'
Br Br -0.6763 1.2805 'International Tables Vol C Tables 4.2.6.8 and 6.1.1.4'

loop_
_geom_angle_atom_site_label_1
_geom_angle_atom_site_label_2
_geom_angle_atom_site_label_3
_geom_angle
_geom_angle_site_symmetry_1
_geom_angle_site_symmetry_3
_geom_angle_publ_flag
C10 O1 C9 122.4(3) . . ?
C1 O4 H4 109.5 . . ?
C11 N1 C15 122.1(3) . . ?
C11 N2 H2A 120.0 . . ?
C11 N2 H2B 120.0 . . ?
H2A N2 H2B 120.0 . . ?
N2 C11 N1 117.5(3) . . ?
N2 C11 C12 125.8(3) . . ?
N1 C11 C12 116.7(3) . . ?
C13 C12 C11 121.4(3) . . ?
C13 C12 Br1 119.6(3) . . ?
C11 C12 Br1 118.9(2) . . ?
C14 C15 N1 121.5(3) . . ?
C14 C15 H15 119.2 . . ?
N1 C15 H15 119.2 . . ?
O3 C1 O4 125.6(3) . . ?
O3 C1 C2 118.3(3) . . ?
O4 C1 C2 116.1(3) . . ?
C2 C3 C4 122.0(3) . . ?
C2 C3 H3 119.0 . . ?
C4 C3 H3 119.0 . . ?
C12 C13 C14 119.5(3) . . ?
C12 C13 H13 120.2 . . ?
C14 C13 H13 120.2 . . ?
C3 C2 C10 119.7(3) . . ?
C3 C2 C1 122.1(3) . . ?
C10 C2 C1 118.2(3) . . ?
C9 C4 C5 117.5(3) . . ?
C9 C4 C3 117.6(3) . . ?
C5 C4 C3 124.9(3) . . ?
O2 C10 O1 116.8(3) . . ?
O2 C10 C2 125.9(3) . . ?
O1 C10 C2 117.3(3) . . ?
C6 C5 C4 121.0(4) . . ?
C6 C5 H5 119.5 . . ?
C4 C5 H5 119.5 . . ?
O1 C9 C8 116.8(3) . . ?
O1 C9 C4 120.9(3) . . ?
C8 C9 C4 122.4(3) . . ?
C9 C8 C7 118.7(4) . . ?
C9 C8 H8 120.7 . . ?
C7 C8 H8 120.7 . . ?
C15 C14 C13 118.6(3) . . ?
C15 C14 H14 120.7 . . ?
C13 C14 H14 120.7 . . ?
C8 C7 C6 120.5(4) . . ?
C8 C7 H7 119.8 . . ?
C6 C7 H7 119.8 . . ?
C5 C6 C7 120.1(4) . . ?
C5 C6 H6 120.0 . . ?
C7 C6 H6 120.0 . . ?

loop_
_geom_bond_atom_site_label_1
_geom_bond_atom_site_label_2
_geom_bond_distance
_geom_bond_site_symmetry_2
_geom_bond_publ_flag
Br1 C12 1.889(3) . ?
O1 C10 1.373(4) . ?
O1 C9 1.376(4) . ?
O4 C1 1.264(4) . ?
O4 H4 0.8200 . ?
O3 C1 1.237(4) . ?
N1 C11 1.353(4) . ?
N1 C15 1.362(4) . ?
N2 C11 1.331(4) . ?
N2 H2A 0.8600 . ?
N2 H2B 0.8600 . ?
C11 C12 1.407(5) . ?
O2 C10 1.208(4) . ?
C12 C13 1.368(4) . ?
C15 C14 1.352(5) . ?
C15 H15 0.9300 . ?
C1 C2 1.505(5) . ?
C3 C2 1.342(4) . ?
C3 C4 1.430(5) . ?
C3 H3 0.9300 . ?
C13 C14 1.391(5) . ?
C13 H13 0.9300 . ?
C2 C10 1.465(5) . ?
C4 C9 1.390(5) . ?
C4 C5 1.398(5) . ?
C5 C6 1.371(5) . ?
C5 H5 0.9300 . ?
C9 C8 1.380(5) . ?
C8 C7 1.380(6) . ?
C8 H8 0.9300 . ?
C14 H14 0.9300 . ?
C7 C6 1.387(6) . ?
C7 H7 0.9300 . ?
C6 H6 0.9300 . ?

loop_
_geom_hbond_atom_site_label_D
_geom_hbond_atom_site_label_H
_geom_hbond_atom_site_label_A
_geom_hbond_distance_DH
_geom_hbond_distance_HA
_geom_hbond_distance_DA
_geom_hbond_angle_DHA
_geom_hbond_site_symmetry_A
_geom_hbond_publ_flag
C13 H13 O2 0.93 2.50 3.097(4) 122.5 2_566 yes
C14 H14 O2 0.93 2.55 3.118(4) 120.2 2_566 yes
C15 H15 O4 0.93 2.36 3.232(4) 156.0 2_666 yes
N2 H2B O3 0.86 2.24 2.910(3) 135.2 2_576 yes
N2 H2A O3 0.86 2.04 2.895(4) 173.8 1_756 yes
O4 H4 N1 0.82 1.78 2.577(4) 164.8 1_354 yes

loop_
_geom_torsion_atom_site_label_1
_geom_torsion_atom_site_label_2
_geom_torsion_atom_site_label_3
_geom_torsion_atom_site_label_4
_geom_torsion
_geom_torsion_site_symmetry_1
_geom_torsion_site_symmetry_2
_geom_torsion_site_symmetry_3
_geom_torsion_site_symmetry_4
_geom_torsion_publ_flag
C15 N1 C11 N2 178.8(3) . . . . ?
C15 N1 C11 C12 -2.3(4) . . . . ?
N2 C11 C12 C13 -177.0(3) . . . . ?
N1 C11 C12 C13 4.1(5) . . . . ?
N2 C11 C12 Br1 4.2(4) . . . . ?
N1 C11 C12 Br1 -174.7(2) . . . . ?
C11 N1 C15 C14 -1.1(5) . . . . ?
C11 C12 C13 C14 -2.7(5) . . . . ?
Br1 C12 C13 C14 176.2(3) . . . . ?
C4 C3 C2 C10 -0.7(5) . . . . ?
C4 C3 C2 C1 179.0(3) . . . . ?
O3 C1 C2 C3 -52.2(5) . . . . ?
O4 C1 C2 C3 126.8(3) . . . . ?
O3 C1 C2 C10 127.5(3) . . . . ?
O4 C1 C2 C10 -53.5(4) . . . . ?
C2 C3 C4 C9 2.0(5) . . . . ?
C2 C3 C4 C5 -177.9(3) . . . . ?
C9 O1 C10 O2 -174.6(3) . . . . ?
C9 O1 C10 C2 4.4(4) . . . . ?
C3 C2 C10 O2 176.4(3) . . . . ?
C1 C2 C10 O2 -3.3(5) . . . . ?
C3 C2 C10 O1 -2.5(5) . . . . ?
C1 C2 C10 O1 177.8(3) . . . . ?
C9 C4 C5 C6 0.3(5) . . . . ?
C3 C4 C5 C6 -179.9(4) . . . . ?
C10 O1 C9 C8 177.3(3) . . . . ?
C10 O1 C9 C4 -3.1(5) . . . . ?
C5 C4 C9 O1 179.8(3) . . . . ?
C3 C4 C9 O1 -0.1(5) . . . . ?
C5 C4 C9 C8 -0.7(5) . . . . ?
C3 C4 C9 C8 179.5(3) . . . . ?
O1 C9 C8 C7 179.9(3) . . . . ?
C4 C9 C8 C7 0.3(6) . . . . ?
N1 C15 C14 C13 2.7(5) . . . . ?
C12 C13 C14 C15 -0.8(5) . . . . ?
C9 C8 C7 C6 0.5(6) . . . . ?
C4 C5 C6 C7 0.5(6) . . . . ?
C8 C7 C6 C5 -0.9(7) . . . . ?
